data_4313890
loop_
_publ_author_name
'Bradley W. Smucker'
'Joshua M. Hudson'
'Mohammad A. Omary'
'Kim R. Dunbar'

_publ_contact_author
;
    Prof. Kim R. Dunbar
    Department of Chemistry
    Texas A&M University
    P.O. Box 30012
    College Station, TX
    7842-3012
    USA
;
_publ_contact_author_email dunbar@mail.chem.tamu.edu
_publ_contact_author_fax 1(979)8457177
_publ_contact_author_phone 1(979)8455235
_publ_section_title
;
 Structural, Magnetic, and Optoelectronic Properties of
 (Diimine)(dithiolato)platinum(II) and -palladium(II) Complexes and Their
 Charge-Transfer Adducts with Nitrile Acceptors
;
_journal_name_full 'Inorganic Chemistry'
_journal_page_first 4714
_journal_page_last 4723
_journal_paper_doi 10.1021/ic0259585
_journal_volume 42
_journal_year 2003
_chemical_formula_sum 'C27 H30 N2 O Pd S4'
_chemical_formula_weight 633.17
_chemical_name_systematic
; 
(4,4(-di-tert-butyl-2,2(-bipyridine)platinum(1,3-dithiole-2-one-4,5-dithiolate) 
;
_space_group_IT_number 2
_symmetry_cell_setting triclinic
_symmetry_space_group_name_Hall '-P 1'
_symmetry_space_group_name_H-M 'P -1'
_atom_sites_solution_hydrogens geom
_atom_sites_solution_primary direct
_atom_sites_solution_secondary difmap
_audit_creation_method SHELXL-97
_cell_angle_alpha 84.25(3)
_cell_angle_beta 87.86(3)
_cell_angle_gamma 80.44(3)
_cell_formula_units_Z 2
_cell_length_a 8.1292(16)
_cell_length_b 12.834(3)
_cell_length_c 13.273(3)
_cell_measurement_reflns_used 6401
_cell_measurement_temperature 110(2)
_cell_measurement_theta_max 28.34
_cell_measurement_theta_min 1.54
_cell_volume 1358.4(5)
_computing_cell_refinement 'SAINT v4.05 (Bruker, 1996)'
_computing_data_collection 'SMART v4.05 (Bruker, 1996)'
_computing_data_reduction 'XPREP SHELXTL v5 (Bruker, 1994)'
_computing_molecular_graphics 'XP SHELXTL v5 (Bruker, 1994)'
_computing_publication_material 'Ciftab (Sheldrick, 1997)'
_computing_structure_refinement 'SHELXL-97 (Sheldrick, 1997)'
_computing_structure_solution 'SHELXS-97 (Sheldrick, 1990)'
_diffrn_ambient_temperature 110(2)
_diffrn_detector_area_resol_mean '5.7 pixels mm-1'
_diffrn_measured_fraction_theta_full 0.943
_diffrn_measured_fraction_theta_max 0.943
_diffrn_measurement_device_type 'Bruker Smart 1K CCD Area Detector Diffractometer'
_diffrn_measurement_method 'Omega Scans'
_diffrn_radiation_monochromator graphite
_diffrn_radiation_source 'fine-focus sealed tube'
_diffrn_radiation_type MoK\a
_diffrn_radiation_wavelength 0.71073
_diffrn_reflns_av_R_equivalents 0.0332
_diffrn_reflns_av_sigmaI/netI 0.0696
_diffrn_reflns_limit_h_max 10
_diffrn_reflns_limit_h_min -10
_diffrn_reflns_limit_k_max 17
_diffrn_reflns_limit_k_min -15
_diffrn_reflns_limit_l_max 17
_diffrn_reflns_limit_l_min -16
_diffrn_reflns_number 13061
_diffrn_reflns_theta_full 28.34
_diffrn_reflns_theta_max 28.34
_diffrn_reflns_theta_min 1.54
_exptl_absorpt_coefficient_mu 1.014
_exptl_absorpt_correction_type SADABS
_exptl_crystal_colour brown
_exptl_crystal_density_diffrn 1.548
_exptl_crystal_density_method 'not measured'
_exptl_crystal_description Plate
_exptl_crystal_F_000 648
_exptl_crystal_size_max 0.350
_exptl_crystal_size_mid 0.220
_exptl_crystal_size_min 0.020
_refine_diff_density_max 0.706
_refine_diff_density_min -0.620
_refine_diff_density_rms 0.096
_refine_ls_extinction_method none
_refine_ls_goodness_of_fit_ref 0.913
_refine_ls_hydrogen_treatment mixed
_refine_ls_matrix_type full
_refine_ls_number_parameters 316
_refine_ls_number_reflns 6401
_refine_ls_number_restraints 0
_refine_ls_restrained_S_all 0.913
_refine_ls_R_factor_all 0.0517
_refine_ls_R_factor_gt 0.0339
_refine_ls_shift/su_max 0.015
_refine_ls_shift/su_mean 0.002
_refine_ls_structure_factor_coef Fsqd
_refine_ls_weighting_details 'calc w=1/[\s^2^(Fo^2^)+(0.0225P)^2^+0.0000P] where P=(Fo^2^+2Fc^2^)/3'
_refine_ls_weighting_scheme calc
_refine_ls_wR_factor_gt 0.0625
_refine_ls_wR_factor_ref 0.0665
_reflns_number_gt 4874
_reflns_number_total 6401
_reflns_threshold_expression >2sigma(I)
_cod_data_source_file ic0259585si20030213_080256_2.cif
_cod_data_source_block final(dbbpy)Pd(dmid).C6H6
_cod_depositor_comments
;
The following automatic conversions were performed:

'_symmetry_cell_setting' value 'Triclinic' changed to 'triclinic'
according to the built-in table from CIF Core dictionary named
'cif_core.dic' version 2.4.1 from 2010-06-29.

Automatic conversion script
Id: cif_fix_values 1646 2011-03-28 12:23:43Z adriana 

The following automatic conversions were performed:

data name '_atom_site_symetry_multiplicity' was replaced with
'_atom_site_symmetry_multiplicity' as specified in the replacement
file 'data/replacement-values/replacement_tags.lst'.

Automatic conversion script
Id: cif_correct_tags 9268 2022-04-12 08:56:07Z antanas 
;
_cod_database_code 4313890

loop_
_symmetry_equiv_pos_as_xyz
'x, y, z'
'-x, -y, -z'

loop_
_atom_site_label
_atom_site_type_symbol
_atom_site_fract_x
_atom_site_fract_y
_atom_site_fract_z
_atom_site_U_iso_or_equiv
_atom_site_adp_type
_atom_site_occupancy
_atom_site_symmetry_multiplicity
_atom_site_calc_flag
_atom_site_refinement_flags
_atom_site_disorder_assembly
_atom_site_disorder_group
Pd1 Pd 0.17145(2) 0.579366(17) -0.004310(16) 0.01538(7) Uani 1 1 d . . .
S1 S -0.00416(8) 0.68275(6) -0.11629(5) 0.01838(16) Uani 1 1 d . . .
S2 S 0.10614(8) 0.69956(6) 0.11055(5) 0.02046(17) Uani 1 1 d . . .
S3 S -0.22423(8) 0.89664(6) -0.10414(5) 0.02110(17) Uani 1 1 d . . .
S4 S -0.11816(8) 0.91314(6) 0.10277(5) 0.02115(17) Uani 1 1 d . . .
C1 C -0.0790(3) 0.7920(2) -0.0495(2) 0.0177(6) Uani 1 1 d . . .
C2 C -0.0328(3) 0.7995(2) 0.0455(2) 0.0166(6) Uani 1 1 d . . .
C3 C -0.2466(3) 0.9748(2) 0.0004(2) 0.0212(6) Uani 1 1 d . . .
O1 O -0.3367(2) 1.05927(15) 0.00199(14) 0.0270(5) Uani 1 1 d . . .
N2 N 0.3269(3) 0.47291(17) 0.08953(17) 0.0157(5) Uani 1 1 d . . .
N1 N 0.2569(2) 0.46470(17) -0.09933(16) 0.0161(5) Uani 1 1 d . . .
C8 C 0.3631(3) 0.3792(2) -0.0585(2) 0.0159(6) Uani 1 1 d . . .
C7 C 0.4371(3) 0.2988(2) -0.1164(2) 0.0159(6) Uani 1 1 d . . .
H7A H 0.5080 0.2407 -0.0861 0.019 Uiso 1 1 calc R . .
C10 C 0.4891(3) 0.2987(2) 0.10980(19) 0.0158(6) Uani 1 1 d . . .
H10A H 0.5388 0.2379 0.0807 0.019 Uiso 1 1 calc R . .
C9 C 0.3962(3) 0.3820(2) 0.0505(2) 0.0158(6) Uani 1 1 d . . .
C13 C 0.3505(3) 0.4815(2) 0.1872(2) 0.0200(6) Uani 1 1 d . . .
H13A H 0.3070 0.5449 0.2139 0.024 Uiso 1 1 calc R . .
C11 C 0.5077(3) 0.3061(2) 0.2128(2) 0.0159(6) Uani 1 1 d . . .
C6 C 0.4059(3) 0.3045(2) -0.2196(2) 0.0169(6) Uani 1 1 d . . .
C14 C 0.4885(3) 0.2230(2) -0.2889(2) 0.0182(6) Uani 1 1 d . . .
C4 C 0.2239(3) 0.4691(2) -0.1981(2) 0.0209(6) Uani 1 1 d . . .
H4A H 0.1487 0.5261 -0.2266 0.025 Uiso 1 1 calc R . .
C18 C 0.5941(3) 0.2145(2) 0.2852(2) 0.0185(6) Uani 1 1 d . . .
C17 C 0.5830(3) 0.1238(2) -0.2313(2) 0.0272(7) Uani 1 1 d . . .
H17A H 0.5073 0.0909 -0.1864 0.041 Uiso 1 1 calc R . .
H17B H 0.6692 0.1430 -0.1928 0.041 Uiso 1 1 calc R . .
H17C H 0.6323 0.0750 -0.2785 0.041 Uiso 1 1 calc R . .
C5 C 0.2963(3) 0.3930(2) -0.2586(2) 0.0215(6) Uani 1 1 d . . .
H5A H 0.2716 0.4007 -0.3271 0.026 Uiso 1 1 calc R . .
C16 C 0.6130(3) 0.2735(2) -0.3602(2) 0.0290(7) Uani 1 1 d . . .
H16A H 0.6952 0.2959 -0.3208 0.043 Uiso 1 1 calc R . .
H16B H 0.5546 0.3337 -0.4003 0.043 Uiso 1 1 calc R . .
H16C H 0.6670 0.2223 -0.4039 0.043 Uiso 1 1 calc R . .
C21 C 0.7202(3) 0.2541(2) 0.3499(2) 0.0250(7) Uani 1 1 d . . .
H21A H 0.8055 0.2792 0.3067 0.037 Uiso 1 1 calc R . .
H21B H 0.7701 0.1969 0.3970 0.037 Uiso 1 1 calc R . .
H21C H 0.6637 0.3109 0.3865 0.037 Uiso 1 1 calc R . .
C12 C 0.4361(3) 0.4008(2) 0.2498(2) 0.0205(6) Uani 1 1 d . . .
H12A H 0.4462 0.4097 0.3178 0.025 Uiso 1 1 calc R . .
C20 C 0.4582(3) 0.1742(2) 0.3552(2) 0.0286(7) Uani 1 1 d . . .
H20A H 0.3794 0.1492 0.3153 0.043 Uiso 1 1 calc R . .
H20B H 0.4017 0.2310 0.3918 0.043 Uiso 1 1 calc R . .
H20C H 0.5087 0.1171 0.4023 0.043 Uiso 1 1 calc R . .
C19 C 0.6854(3) 0.1233(2) 0.2290(2) 0.0245(7) Uani 1 1 d . . .
H19A H 0.7710 0.1479 0.1857 0.037 Uiso 1 1 calc R . .
H19B H 0.6077 0.0975 0.1889 0.037 Uiso 1 1 calc R . .
H19C H 0.7350 0.0670 0.2771 0.037 Uiso 1 1 calc R . .
C15 C 0.3560(3) 0.1884(2) -0.3523(2) 0.0284(7) Uani 1 1 d . . .
H15A H 0.2774 0.1573 -0.3081 0.043 Uiso 1 1 calc R . .
H15B H 0.4092 0.1371 -0.3961 0.043 Uiso 1 1 calc R . .
H15C H 0.2987 0.2491 -0.3924 0.043 Uiso 1 1 calc R . .
C5S C 0.0856(3) 0.0843(3) 0.4892(2) 0.0315(8) Uani 1 1 d . . .
H5SA H 0.1441 0.1411 0.4820 0.038 Uiso 1 1 calc R . .
C6S C 0.0067(3) 0.0591(2) 0.5805(2) 0.0318(8) Uani 1 1 d . . .
H6SA H 0.0108 0.0993 0.6346 0.038 Uiso 1 1 calc R . .
C4S C 0.0774(3) 0.0256(3) 0.4093(2) 0.0320(8) Uani 1 1 d . . .
H4SA H 0.1293 0.0433 0.3478 0.038 Uiso 1 1 calc R . .
C2S C 0.0258(3) 0.6036(3) 0.4855(3) 0.0341(8) Uani 1 1 d . . .
H2SA H 0.0439 0.6736 0.4754 0.041 Uiso 1 1 calc R . .
C3S C -0.0391(3) 0.5657(3) 0.5762(2) 0.0315(8) Uani 1 1 d . . .
H3SA H -0.0660 0.6101 0.6277 0.038 Uiso 1 1 calc R . .
C1S C 0.0638(4) 0.5374(3) 0.4095(3) 0.0395(9) Uani 1 1 d . . .
H1SA H 0.1067 0.5633 0.3478 0.047 Uiso 1 1 calc R . .

loop_
_atom_site_aniso_label
_atom_site_aniso_U_11
_atom_site_aniso_U_22
_atom_site_aniso_U_33
_atom_site_aniso_U_23
_atom_site_aniso_U_13
_atom_site_aniso_U_12
Pd1 0.01524(11) 0.01679(12) 0.01445(12) -0.00300(8) 0.00218(8) -0.00327(8)
S1 0.0188(3) 0.0186(4) 0.0178(4) -0.0052(3) 0.0003(3) -0.0017(3)
S2 0.0227(4) 0.0202(4) 0.0174(4) -0.0046(3) -0.0010(3) 0.0012(3)
S3 0.0231(4) 0.0198(4) 0.0198(4) -0.0048(3) -0.0024(3) 0.0005(3)
S4 0.0243(4) 0.0208(4) 0.0177(4) -0.0054(3) 0.0000(3) 0.0002(3)
C1 0.0166(13) 0.0188(16) 0.0180(16) -0.0029(12) 0.0027(11) -0.0034(12)
C2 0.0153(13) 0.0142(15) 0.0205(16) -0.0048(12) 0.0022(11) -0.0012(11)
C3 0.0230(14) 0.0242(17) 0.0164(15) -0.0013(13) 0.0019(11) -0.0043(13)
O1 0.0331(11) 0.0217(12) 0.0233(12) -0.0058(10) -0.0036(9) 0.0067(10)
N2 0.0172(11) 0.0165(13) 0.0144(12) -0.0037(10) 0.0009(9) -0.0049(10)
N1 0.0157(11) 0.0169(13) 0.0156(13) -0.0013(10) 0.0015(9) -0.0035(10)
C8 0.0153(13) 0.0176(15) 0.0165(15) -0.0029(12) 0.0039(11) -0.0075(11)
C7 0.0157(13) 0.0173(15) 0.0156(15) -0.0029(12) 0.0005(11) -0.0045(11)
C10 0.0161(13) 0.0173(15) 0.0154(15) -0.0061(11) 0.0057(11) -0.0052(11)
C9 0.0138(13) 0.0185(15) 0.0174(15) -0.0037(12) 0.0045(11) -0.0096(11)
C13 0.0216(14) 0.0201(16) 0.0195(16) -0.0063(12) 0.0025(12) -0.0053(12)
C11 0.0142(13) 0.0170(15) 0.0173(15) -0.0018(12) 0.0025(11) -0.0052(11)
C6 0.0172(13) 0.0165(15) 0.0189(15) -0.0046(12) 0.0027(11) -0.0077(11)
C14 0.0221(14) 0.0177(15) 0.0152(15) -0.0038(12) 0.0015(11) -0.0036(12)
C4 0.0233(15) 0.0220(16) 0.0168(16) -0.0030(12) -0.0005(12) -0.0018(12)
C18 0.0210(14) 0.0210(16) 0.0131(14) -0.0008(12) 0.0011(11) -0.0032(12)
C17 0.0310(16) 0.0272(18) 0.0222(17) -0.0056(14) 0.0024(13) 0.0005(14)
C5 0.0255(15) 0.0269(17) 0.0130(15) -0.0049(12) -0.0012(11) -0.0045(13)
C16 0.0332(17) 0.0311(19) 0.0231(17) -0.0076(14) 0.0118(13) -0.0064(14)
C21 0.0276(15) 0.0269(17) 0.0205(16) -0.0038(13) -0.0037(12) -0.0032(13)
C12 0.0218(14) 0.0270(17) 0.0136(15) -0.0041(12) 0.0011(11) -0.0061(13)
C20 0.0343(17) 0.0307(18) 0.0208(17) 0.0047(14) 0.0036(13) -0.0109(14)
C19 0.0333(16) 0.0198(16) 0.0194(16) -0.0031(13) -0.0032(13) -0.0005(13)
C15 0.0361(17) 0.0289(18) 0.0207(17) -0.0083(14) -0.0016(13) -0.0031(14)
C5S 0.0219(15) 0.0333(19) 0.042(2) -0.0090(16) -0.0007(14) -0.0094(14)
C6S 0.0242(16) 0.035(2) 0.038(2) -0.0155(16) -0.0062(14) -0.0023(14)
C4S 0.0223(16) 0.038(2) 0.035(2) -0.0057(16) 0.0061(14) -0.0022(14)
C2S 0.0292(17) 0.0298(19) 0.044(2) -0.0008(16) -0.0011(15) -0.0080(15)
C3S 0.0257(16) 0.040(2) 0.030(2) -0.0152(16) 0.0020(14) -0.0030(15)
C1S 0.0390(19) 0.047(2) 0.034(2) -0.0019(17) 0.0126(16) -0.0149(17)

loop_
_atom_type_symbol
_atom_type_description
_atom_type_scat_dispersion_real
_atom_type_scat_dispersion_imag
_atom_type_scat_source
C C 0.0033 0.0016 'International Tables Vol C Tables 4.2.6.8 and 6.1.1.4'
H H 0.0000 0.0000 'International Tables Vol C Tables 4.2.6.8 and 6.1.1.4'
N N 0.0061 0.0033 'International Tables Vol C Tables 4.2.6.8 and 6.1.1.4'
O O 0.0106 0.0060 'International Tables Vol C Tables 4.2.6.8 and 6.1.1.4'
S S 0.1246 0.1234 'International Tables Vol C Tables 4.2.6.8 and 6.1.1.4'
Pd Pd -0.9988 1.0072 'International Tables Vol C Tables 4.2.6.8 and 6.1.1.4'

loop_
_geom_angle_atom_site_label_1
_geom_angle_atom_site_label_2
_geom_angle_atom_site_label_3
_geom_angle
_geom_angle_site_symmetry_1
_geom_angle_site_symmetry_3
_geom_angle_publ_flag
N2 Pd1 N1 78.88(9) . . ?
N2 Pd1 S2 94.99(7) . . ?
N1 Pd1 S2 173.14(6) . . ?
N2 Pd1 S1 174.20(7) . . ?
N1 Pd1 S1 96.01(7) . . ?
S2 Pd1 S1 90.26(3) . . ?
C1 S1 Pd1 102.26(9) . . ?
C2 S2 Pd1 102.82(10) . . ?
C1 S3 C3 96.92(13) . . ?
C2 S4 C3 96.82(13) . . ?
C2 C1 S3 116.9(2) . . ?
C2 C1 S1 122.8(2) . . ?
S3 C1 S1 120.33(16) . . ?
C1 C2 S2 121.9(2) . . ?
C1 C2 S4 117.7(2) . . ?
S2 C2 S4 120.47(16) . . ?
O1 C3 S3 124.3(2) . . ?
O1 C3 S4 124.0(2) . . ?
S3 C3 S4 111.70(15) . . ?
C13 N2 C9 118.2(2) . . ?
C13 N2 Pd1 125.48(19) . . ?
C9 N2 Pd1 115.94(18) . . ?
C4 N1 C8 117.7(2) . . ?
C4 N1 Pd1 126.10(18) . . ?
C8 N1 Pd1 116.12(18) . . ?
N1 C8 C7 121.8(2) . . ?
N1 C8 C9 114.2(2) . . ?
C7 C8 C9 124.0(2) . . ?
C8 C7 C6 120.6(2) . . ?
C11 C10 C9 120.2(3) . . ?
N2 C9 C10 121.5(2) . . ?
N2 C9 C8 114.5(2) . . ?
C10 C9 C8 124.0(3) . . ?
N2 C13 C12 122.7(3) . . ?
C12 C11 C10 116.6(2) . . ?
C12 C11 C18 119.9(2) . . ?
C10 C11 C18 123.4(3) . . ?
C5 C6 C7 116.1(3) . . ?
C5 C6 C14 120.2(2) . . ?
C7 C6 C14 123.7(2) . . ?
C6 C14 C17 112.9(2) . . ?
C6 C14 C16 108.7(2) . . ?
C17 C14 C16 108.2(2) . . ?
C6 C14 C15 110.0(2) . . ?
C17 C14 C15 107.8(2) . . ?
C16 C14 C15 109.2(2) . . ?
N1 C4 C5 122.7(3) . . ?
C19 C18 C11 112.2(2) . . ?
C19 C18 C21 108.7(2) . . ?
C11 C18 C21 110.2(2) . . ?
C19 C18 C20 109.1(2) . . ?
C11 C18 C20 107.5(2) . . ?
C21 C18 C20 109.1(2) . . ?
C4 C5 C6 121.2(3) . . ?
C13 C12 C11 120.7(3) . . ?
C4S C5S C6S 120.0(3) . . ?
C4S C6S C5S 119.6(3) 2_556 . ?
C5S C4S C6S 120.4(3) . 2_556 ?
C3S C2S C1S 119.7(3) . . ?
C1S C3S C2S 119.7(3) 2_566 . ?
C3S C1S C2S 120.7(3) 2_566 . ?

loop_
_geom_bond_atom_site_label_1
_geom_bond_atom_site_label_2
_geom_bond_distance
_geom_bond_site_symmetry_2
_geom_bond_publ_flag
Pd1 N2 2.054(2) . ?
Pd1 N1 2.051(2) . ?
Pd1 S2 2.2636(10) . ?
Pd1 S1 2.2675(11) . ?
S1 C1 1.745(3) . ?
S2 C2 1.742(3) . ?
S3 C1 1.751(3) . ?
S3 C3 1.779(3) . ?
S4 C2 1.741(3) . ?
S4 C3 1.782(3) . ?
C1 C2 1.347(4) . ?
C3 O1 1.205(3) . ?
N2 C13 1.336(3) . ?
N2 C9 1.353(3) . ?
N1 C4 1.341(3) . ?
N1 C8 1.358(3) . ?
C8 C7 1.391(4) . ?
C8 C9 1.487(4) . ?
C7 C6 1.395(4) . ?
C10 C11 1.395(4) . ?
C10 C9 1.393(3) . ?
C13 C12 1.371(4) . ?
C11 C12 1.386(4) . ?
C11 C18 1.532(3) . ?
C6 C5 1.390(3) . ?
C6 C14 1.518(4) . ?
C14 C17 1.523(3) . ?
C14 C16 1.537(3) . ?
C14 C15 1.539(4) . ?
C4 C5 1.370(4) . ?
C18 C19 1.524(4) . ?
C18 C21 1.541(4) . ?
C18 C20 1.540(3) . ?
C5S C4S 1.370(4) . ?
C5S C6S 1.386(4) . ?
C6S C4S 1.370(4) 2_556 ?
C4S C6S 1.370(4) 2_556 ?
C2S C3S 1.373(4) . ?
C2S C1S 1.376(4) . ?
C3S C1S 1.365(4) 2_566 ?
C1S C3S 1.365(4) 2_566 ?
